data_1563198
loop_
_publ_author_name
'Verbraeken, Maarten C.'
'Suard, Emmanuelle'
'Irvine, John T.S.'

_publ_section_title
;
 Order and disorder in Ca2ND0.90H0.10--A structural and thermal study
;
_journal_issue 8
_journal_name_full 'Journal of Solid State Chemistry'
_journal_page_first 2088
_journal_page_last 2096
_journal_paper_doi 10.1016/j.jssc.2011.05.062
_journal_volume 184
_journal_year 2011
_chemical_formula_structural Ca2ND
_chemical_formula_sum 'Ca2 D0.9 H0.1 N'
_chemical_formula_weight 96.08
_chemical_name_common 'Calcium nitride deuteride'
_space_group_IT_number 225
_space_group_name_Hall '-F 4 2 3'
_space_group_name_H-M_alt 'F m -3 m'
_symmetry_cell_setting cubic
_symmetry_space_group_name_Hall '-F 4 2 3'
_symmetry_space_group_name_H-M 'F m -3 m'
_cell_angle_alpha 90.00000
_cell_angle_beta 90.00000
_cell_angle_gamma 90.00000
_cell_formula_units_Z 2
_cell_length_a 5.0819(5)
_cell_length_b 5.0819(5)
_cell_length_c 5.0819(5)
_cell_measurement_temperature 523
_cell_volume 131.24(2)
_computing_structure_refinement FULLPROF
_diffrn_ambient_temperature 293
_diffrn_radiation_type 'Constant Wavelength Neutron Diffraction'
_diffrn_radiation_wavelength 1.91137
_diffrn_source 'nuclear reactor'
_diffrn_source_type 'D1A, ILL Grenoble'
_pd_instr_location 'ILL, Grenoble'
_pd_meas_2theta_range_inc 0.050000
_pd_meas_2theta_range_max 157.45000
_pd_meas_2theta_range_min -22.00000
_pd_meas_number_of_points 3590
_pd_meas_scan_method Step
_pd_proc_2theta_range_inc 0.050000
_pd_proc_2theta_range_max 157.3390
_pd_proc_2theta_range_min -22.1110
_pd_proc_info_excluded_regions '-22.000 - 10.000'
_pd_proc_ls_prof_R_factor 3.6671
_pd_proc_ls_prof_wR_expected 2.7354
_pd_proc_ls_prof_wR_factor 4.7787
_pd_proc_wavelength 1.911365
_pd_spec_mounting 'Vanadium can'
_pd_spec_mount_mode Transmission
_refine_ls_number_parameters 16
_refine_ls_number_reflns 11
_refine_ls_number_restraints 0
_refine_ls_R_I_factor 7.1188
_cod_data_source_file Ca2ND_250C.cif
_cod_data_source_block disordered_Ca2ND
_cod_depositor_comments
;
The following automatic conversions were performed:

data item '_symmetry_cell_setting' value 'Cubic' was changed to
'cubic' in accordance with the built-in table derived from the CIF
Core dictionary named 'cif_core.dic' version 2.4.5 last updated on
2014-11-21.

Automatic conversion script
Id: cif_fix_values 8369 2020-08-20 11:38:08Z andrius 
;
_cod_original_sg_symbol_H-M 'F M 3 M'
_cod_original_formula_sum 'Ca2 N1 D0.9 H0.1'
_cod_database_code 1563198
_pd_proc_ls_prof_cr_factor 21.4442
_pd_proc_ls_prof_cwr_factor 15.3581
_pd_proc_ls_prof_cwr_expected 8.7913
_pd_proc_ls_prof_chi2 3.0519
_pd_proc_ls_prof_echi2 3.1710

loop_
_symmetry_equiv_pos_as_xyz
x,y,z
x,-y,-z
-x,y,-z
-x,-y,z
y,z,x
-y,-z,x
y,-z,-x
-y,z,-x
z,x,y
-z,x,-y
-z,-x,y
z,-x,-y
y,x,z
-y,x,-z
y,-x,-z
-y,-x,z
z,y,x
-z,-y,x
-z,y,-x
z,-y,-x
x,z,y
x,-z,-y
-x,-z,y
-x,z,-y
-x,-y,-z
-x,y,z
x,-y,z
x,y,-z
-y,-z,-x
y,z,-x
-y,z,x
y,-z,x
-z,-x,-y
z,-x,y
z,x,-y
-z,x,y
-y,-x,-z
y,-x,z
-y,x,z
y,x,-z
-z,-y,-x
z,y,-x
z,-y,x
-z,y,x
-x,-z,-y
-x,z,y
x,z,-y
x,-z,y
x+1/2,y+1/2,z
x+1/2,-y+1/2,-z
-x+1/2,y+1/2,-z
-x+1/2,-y+1/2,z
y+1/2,z+1/2,x
-y+1/2,-z+1/2,x
y+1/2,-z+1/2,-x
-y+1/2,z+1/2,-x
z+1/2,x+1/2,y
-z+1/2,x+1/2,-y
-z+1/2,-x+1/2,y
z+1/2,-x+1/2,-y
y+1/2,x+1/2,z
-y+1/2,x+1/2,-z
y+1/2,-x+1/2,-z
-y+1/2,-x+1/2,z
z+1/2,y+1/2,x
-z+1/2,-y+1/2,x
-z+1/2,y+1/2,-x
z+1/2,-y+1/2,-x
x+1/2,z+1/2,y
x+1/2,-z+1/2,-y
-x+1/2,-z+1/2,y
-x+1/2,z+1/2,-y
-x+1/2,-y+1/2,-z
-x+1/2,y+1/2,z
x+1/2,-y+1/2,z
x+1/2,y+1/2,-z
-y+1/2,-z+1/2,-x
y+1/2,z+1/2,-x
-y+1/2,z+1/2,x
y+1/2,-z+1/2,x
-z+1/2,-x+1/2,-y
z+1/2,-x+1/2,y
z+1/2,x+1/2,-y
-z+1/2,x+1/2,y
-y+1/2,-x+1/2,-z
y+1/2,-x+1/2,z
-y+1/2,x+1/2,z
y+1/2,x+1/2,-z
-z+1/2,-y+1/2,-x
z+1/2,y+1/2,-x
z+1/2,-y+1/2,x
-z+1/2,y+1/2,x
-x+1/2,-z+1/2,-y
-x+1/2,z+1/2,y
x+1/2,z+1/2,-y
x+1/2,-z+1/2,y
x+1/2,y,z+1/2
x+1/2,-y,-z+1/2
-x+1/2,y,-z+1/2
-x+1/2,-y,z+1/2
y+1/2,z,x+1/2
-y+1/2,-z,x+1/2
y+1/2,-z,-x+1/2
-y+1/2,z,-x+1/2
z+1/2,x,y+1/2
-z+1/2,x,-y+1/2
-z+1/2,-x,y+1/2
z+1/2,-x,-y+1/2
y+1/2,x,z+1/2
-y+1/2,x,-z+1/2
y+1/2,-x,-z+1/2
-y+1/2,-x,z+1/2
z+1/2,y,x+1/2
-z+1/2,-y,x+1/2
-z+1/2,y,-x+1/2
z+1/2,-y,-x+1/2
x+1/2,z,y+1/2
x+1/2,-z,-y+1/2
-x+1/2,-z,y+1/2
-x+1/2,z,-y+1/2
-x+1/2,-y,-z+1/2
-x+1/2,y,z+1/2
x+1/2,-y,z+1/2
x+1/2,y,-z+1/2
-y+1/2,-z,-x+1/2
y+1/2,z,-x+1/2
-y+1/2,z,x+1/2
y+1/2,-z,x+1/2
-z+1/2,-x,-y+1/2
z+1/2,-x,y+1/2
z+1/2,x,-y+1/2
-z+1/2,x,y+1/2
-y+1/2,-x,-z+1/2
y+1/2,-x,z+1/2
-y+1/2,x,z+1/2
y+1/2,x,-z+1/2
-z+1/2,-y,-x+1/2
z+1/2,y,-x+1/2
z+1/2,-y,x+1/2
-z+1/2,y,x+1/2
-x+1/2,-z,-y+1/2
-x+1/2,z,y+1/2
x+1/2,z,-y+1/2
x+1/2,-z,y+1/2
x,y+1/2,z+1/2
x,-y+1/2,-z+1/2
-x,y+1/2,-z+1/2
-x,-y+1/2,z+1/2
y,z+1/2,x+1/2
-y,-z+1/2,x+1/2
y,-z+1/2,-x+1/2
-y,z+1/2,-x+1/2
z,x+1/2,y+1/2
-z,x+1/2,-y+1/2
-z,-x+1/2,y+1/2
z,-x+1/2,-y+1/2
y,x+1/2,z+1/2
-y,x+1/2,-z+1/2
y,-x+1/2,-z+1/2
-y,-x+1/2,z+1/2
z,y+1/2,x+1/2
-z,-y+1/2,x+1/2
-z,y+1/2,-x+1/2
z,-y+1/2,-x+1/2
x,z+1/2,y+1/2
x,-z+1/2,-y+1/2
-x,-z+1/2,y+1/2
-x,z+1/2,-y+1/2
-x,-y+1/2,-z+1/2
-x,y+1/2,z+1/2
x,-y+1/2,z+1/2
x,y+1/2,-z+1/2
-y,-z+1/2,-x+1/2
y,z+1/2,-x+1/2
-y,z+1/2,x+1/2
y,-z+1/2,x+1/2
-z,-x+1/2,-y+1/2
z,-x+1/2,y+1/2
z,x+1/2,-y+1/2
-z,x+1/2,y+1/2
-y,-x+1/2,-z+1/2
y,-x+1/2,z+1/2
-y,x+1/2,z+1/2
y,x+1/2,-z+1/2
-z,-y+1/2,-x+1/2
z,y+1/2,-x+1/2
z,-y+1/2,x+1/2
-z,y+1/2,x+1/2
-x,-z+1/2,-y+1/2
-x,z+1/2,y+1/2
x,z+1/2,-y+1/2
x,-z+1/2,y+1/2

loop_
_atom_site_label
_atom_site_fract_x
_atom_site_fract_y
_atom_site_fract_z
_atom_site_U_iso_or_equiv
_atom_site_occupancy
_atom_site_adp_type
_atom_site_type_symbol
Ca 0.00000 0.00000 0.00000 0.0188(9) 1.00000 Uiso CA
N 0.50000 0.50000 0.50000 0.022(3) 0.50000 Uiso N
D 0.50000 0.50000 0.50000 0.022(3) 0.45000 Uiso D
H 0.50000 0.50000 0.50000 0.022(3) 0.05000 Uiso H

loop_
_atom_type_symbol
_atom_type_scat_length_neutron
_atom_type_scat_source
CA 0.47000 V.F._Sears_Neutron_News_3_26_(1992)
N 0.93600 V.F._Sears_Neutron_News_3_26_(1992)
D 0.66710 V.F._Sears_Neutron_News_3_26_(1992)
H -0.37406 V.F._Sears_Neutron_News_3_26_(1992)

loop_
_geom_bond_atom_site_label_1
_geom_bond_atom_site_label_2
_geom_bond_distance
Ca N 2.5410(3)
Ca D 2.5410(3)
Ca H 2.5410(3)
